data_1528529
loop_
_publ_author_name
'Goff, R.J.'
'Attfield, J.P.'

_publ_section_title
;
 Combined powder neutron and x-ray diffraction study of charge and orbital
 order in Bi0.75 Sr0.25 Mn O3
;
_journal_name_full 'Journal of Solid State Chemistry'
_journal_page_first 1369
_journal_page_last 1374
_journal_volume 179
_journal_year 2006
_chemical_formula_sum 'Bi0.75 Mn O3 Sr0.25'
_chemical_name_systematic 'Bi0.75 Sr0.25 Mn O3'
_space_group_IT_number 7
_symmetry_space_group_name_Hall 'P -2xbc'
_symmetry_space_group_name_H-M 'P n 1 1'
_cell_angle_alpha 89.894
_cell_angle_beta 90
_cell_angle_gamma 90
_cell_formula_units_Z 8
_cell_length_a 11.0286
_cell_length_b 7.7351
_cell_length_c 5.53419
_cell_volume 472.106
_citation_journal_id_ASTM JSSCBI
_cod_data_source_file Goff_JSSCBI_2006_959.cif
_cod_data_source_block Bi0.75Mn1O3Sr0.25
_cod_original_cell_volume 472.1061
_cod_original_sg_symbol_Hall 'P -2yc (y,z,x-z)'
_cod_original_formula_sum 'Bi0.75 Mn1 O3 Sr0.25'
_cod_database_code 1528529

loop_
_symmetry_equiv_pos_as_xyz
x,y,z
-x,y+1/2,z+1/2

loop_
_atom_site_label
_atom_site_type_symbol
_atom_site_fract_x
_atom_site_fract_y
_atom_site_fract_z
_atom_site_occupancy
_atom_site_U_iso_or_equiv
Mn4 Mn+3 0.625 0.75 0 1 0.0
O12 O-2 0.504 0.2192 0.2666 1 0.0
Sr3 Sr+2 0.3742 0.0438 0.0133 0.25 0.0
Sr4 Sr+2 0.6242 0.0438 0.5022 0.25 0.0
Sr1 Sr+2 -0.1258 0.0438 0.0133 0.25 0.0
O4 O-2 0.6259 -0.0104 -0.0532 1 0.0
Bi4 Bi+3 0.6242 0.0018 0.5022 0.75 0.0
Bi1 Bi+3 -0.1258 0.0018 0.0133 0.75 0.0
Sr2 Sr+2 0.1242 0.0438 0.5022 0.25 0.0
Mn3 Mn+3 0.375 0.75 0.5 1 0.0
O2 O-2 0.1259 0 -0.0532 1 0.0
O6 O-2 0.5086 0.7808 0.2773 1 0.0
O3 O-2 0.3759 0.0104 0.5532 1 0.0
Bi2 Bi+3 0.1242 0.0018 0.5022 0.75 0.0
Bi3 Bi+3 0.3742 0.0018 0.0133 0.75 0.0
O8 O-2 0.7679 0.2192 0.2007 1 0.0
O5 O-2 -0.0181 0.7808 0.2007 1 0.0
O10 O-2 0.746 0.7808 0.2753 1 0.0
O9 O-2 0.246 0.7808 0.2753 1 0.0
O1 O-2 -0.1241 0 0.5532 1 0.0
Mn1 Mn+3 0.125 0.75 0 1 0.0
O7 O-2 0.2412 0.2192 0.2773 1 0.0
O11 O-2 0.0056 0.2192 0.2466 1 0.0
Mn2 Mn+3 0.875 0.75 0.5 1 0.0
